data_4106248
loop_
_publ_author_name
'Andy M. Chapman'
'Mairi F. Haddow'
'Duncan F. Wass'

_publ_section_title
;
 Frustrated Lewis Pairs beyond the Main Group: Cationic
 Zirconocene-Phosphinoaryloxide Complexes and Their Application in
 Catalytic Dehydrogenation of Amine Boranes
;
_journal_name_full 'Journal of the American Chemical Society'
_journal_page_first 8826
_journal_page_last 8829
_journal_paper_doi 10.1021/ja201989c
_journal_volume 133
_journal_year 2011
_chemical_formula_moiety 'C24 H32 Hf O P, C24 B F20'
_chemical_formula_sum 'C48 H34 B F20 Hf O P'
_chemical_formula_weight 1227.02
_chemical_name_systematic
; 
 ? 
;
_space_group_IT_number 14
_symmetry_cell_setting monoclinic
_symmetry_space_group_name_Hall '-P 2ybc'
_symmetry_space_group_name_H-M 'P 1 21/c 1'
_atom_sites_solution_hydrogens geom
_atom_sites_solution_primary direct
_atom_sites_solution_secondary difmap
_audit_creation_method SHELXL-97
_cell_angle_alpha 90.00
_cell_angle_beta 103.3910(10)
_cell_angle_gamma 90.00
_cell_formula_units_Z 4
_cell_length_a 11.3507(4)
_cell_length_b 17.6657(6)
_cell_length_c 22.8335(8)
_cell_measurement_reflns_used 9772
_cell_measurement_temperature 100(2)
_cell_measurement_theta_max 27.58
_cell_measurement_theta_min 2.17
_cell_volume 4454.0(3)
_computing_cell_refinement 'Bruker SMART'
_computing_data_collection 'Bruker SMART'
_computing_data_reduction 'Bruker SAINT'
_computing_molecular_graphics 'Bruker SHELXTL'
_computing_publication_material 'Bruker SHELXTL'
_computing_structure_refinement 'SHELXL-97 (Sheldrick, 2008)'
_computing_structure_solution 'SHELXS-97 (Sheldrick, 2008)'
_diffrn_ambient_temperature 100(2)
_diffrn_measured_fraction_theta_full 0.999
_diffrn_measured_fraction_theta_max 0.999
_diffrn_measurement_device_type 'CCD area detector'
_diffrn_measurement_method 'phi and omega scans'
_diffrn_radiation_monochromator graphite
_diffrn_radiation_source 'Bruker Apex II kappa CCD area detector'
_diffrn_radiation_type MoK\a
_diffrn_radiation_wavelength 0.71073
_diffrn_reflns_av_R_equivalents 0.0191
_diffrn_reflns_av_sigmaI/netI 0.0167
_diffrn_reflns_limit_h_max 8
_diffrn_reflns_limit_h_min -14
_diffrn_reflns_limit_k_max 22
_diffrn_reflns_limit_k_min -22
_diffrn_reflns_limit_l_max 29
_diffrn_reflns_limit_l_min -29
_diffrn_reflns_number 40881
_diffrn_reflns_theta_full 27.50
_diffrn_reflns_theta_max 27.50
_diffrn_reflns_theta_min 1.47
_exptl_absorpt_coefficient_mu 2.501
_exptl_absorpt_correction_T_max 0.7456
_exptl_absorpt_correction_T_min 0.6491
_exptl_absorpt_correction_type multi-scan
_exptl_absorpt_process_details 'SADABS V2008/1'
_exptl_crystal_colour yellow
_exptl_crystal_density_diffrn 1.830
_exptl_crystal_description block
_exptl_crystal_F_000 2408
_exptl_crystal_size_max 0.23
_exptl_crystal_size_mid 0.18
_exptl_crystal_size_min 0.09
_refine_diff_density_max 0.880
_refine_diff_density_min -0.579
_refine_diff_density_rms 0.083
_refine_ls_extinction_method none
_refine_ls_goodness_of_fit_ref 1.236
_refine_ls_hydrogen_treatment mixed
_refine_ls_matrix_type full
_refine_ls_number_parameters 658
_refine_ls_number_reflns 10224
_refine_ls_number_restraints 0
_refine_ls_restrained_S_all 1.236
_refine_ls_R_factor_all 0.0231
_refine_ls_R_factor_gt 0.0206
_refine_ls_shift/su_max 0.008
_refine_ls_shift/su_mean 0.000
_refine_ls_structure_factor_coef Fsqd
_refine_ls_weighting_details 'calc w=1/[\s^2^(Fo^2^)+(0.0174P)^2^+7.3369P] where P=(Fo^2^+2Fc^2^)/3'
_refine_ls_weighting_scheme calc
_refine_ls_wR_factor_gt 0.0563
_refine_ls_wR_factor_ref 0.0583
_reflns_number_gt 9516
_reflns_number_total 10224
_reflns_threshold_expression >2sigma(I)
_cod_data_source_file ja201989c_si_005.cif
_cod_data_source_block amc301
_cod_database_code 4106248

loop_
_symmetry_equiv_pos_as_xyz
'x, y, z'
'-x, y+1/2, -z+1/2'
'-x, -y, -z'
'x, -y-1/2, z-1/2'

loop_
_atom_site_label
_atom_site_type_symbol
_atom_site_fract_x
_atom_site_fract_y
_atom_site_fract_z
_atom_site_U_iso_or_equiv
_atom_site_adp_type
_atom_site_occupancy
_atom_site_symmetry_multiplicity
_atom_site_calc_flag
_atom_site_refinement_flags
Hf1 Hf 0.210153(9) 0.261461(6) 1.006990(5) 0.01315(3) Uani 1 1 d .
P1 P 0.03142(6) 0.31735(4) 0.90946(3) 0.01481(12) Uani 1 1 d .
O1 O 0.09508(15) 0.32545(10) 1.03890(8) 0.0164(4) Uani 1 1 d .
C1 C 0.4092(2) 0.28294(17) 0.98028(14) 0.0242(6) Uani 1 1 d .
H1 H 0.4278 0.2542 0.9484 0.029 Uiso 1 1 calc R
C2 C 0.4361(2) 0.26271(17) 1.04200(14) 0.0248(6) Uani 1 1 d .
H2 H 0.4776 0.2183 1.0589 0.030 Uiso 1 1 calc R
C3 C 0.3909(2) 0.31987(17) 1.07400(13) 0.0241(6) Uani 1 1 d .
H3 H 0.3948 0.3200 1.1160 0.029 Uiso 1 1 calc R
C4 C 0.3390(2) 0.37698(16) 1.03267(13) 0.0233(6) Uani 1 1 d .
H4 H 0.3036 0.4227 1.0421 0.028 Uiso 1 1 calc R
C5 C 0.3491(2) 0.35395(16) 0.97478(14) 0.0236(6) Uani 1 1 d .
H5 H 0.3206 0.3813 0.9384 0.028 Uiso 1 1 calc R
C6 C 0.1194(2) 0.15961(15) 1.05852(12) 0.0189(5) Uani 1 1 d .
H6 H 0.0748 0.1725 1.0875 0.023 Uiso 1 1 calc R
C7 C 0.0713(2) 0.14994(14) 0.99658(12) 0.0191(5) Uani 1 1 d .
H7 H -0.0111 0.1562 0.9762 0.023 Uiso 1 1 calc R
C8 C 0.1678(2) 0.12905(14) 0.96976(12) 0.0197(5) Uani 1 1 d .
H8 H 0.1612 0.1189 0.9283 0.024 Uiso 1 1 calc R
C9 C 0.2748(3) 0.12606(15) 1.01532(13) 0.0210(5) Uani 1 1 d .
H9 H 0.3527 0.1124 1.0102 0.025 Uiso 1 1 calc R
C10 C 0.2459(2) 0.14694(15) 1.07042(12) 0.0204(5) Uani 1 1 d .
H10 H 0.3015 0.1516 1.1084 0.025 Uiso 1 1 calc R
C11 C -0.0274(2) 0.31769(14) 1.01904(12) 0.0163(5) Uani 1 1 d .
C12 C -0.1012(2) 0.31326(15) 1.05989(12) 0.0197(5) Uani 1 1 d .
H12 H -0.064(3) 0.3199(19) 1.1025(15) 0.024 Uiso 1 1 d .
C13 C -0.2258(2) 0.30552(16) 1.03848(13) 0.0224(6) Uani 1 1 d .
H13 H -0.2764 0.3013 1.0661 0.027 Uiso 1 1 calc R
C14 C -0.2768(2) 0.30392(18) 0.97706(14) 0.0257(6) Uani 1 1 d .
H14 H -0.3621 0.2999 0.9630 0.031 Uiso 1 1 calc R
C15 C -0.2043(2) 0.30819(17) 0.93612(13) 0.0230(6) Uani 1 1 d .
H15 H -0.2399 0.3071 0.8942 0.028 Uiso 1 1 calc R
C16 C -0.0782(2) 0.31417(15) 0.95652(12) 0.0170(5) Uani 1 1 d .
C17 C 0.0326(2) 0.42202(16) 0.88894(13) 0.0219(6) Uani 1 1 d .
C18 C 0.0938(3) 0.46629(16) 0.94599(14) 0.0252(6) Uani 1 1 d .
H18A H 0.1812 0.4568 0.9554 0.038 Uiso 1 1 calc R
H18B H 0.0604 0.4497 0.9798 0.038 Uiso 1 1 calc R
H18C H 0.0787 0.5206 0.9391 0.038 Uiso 1 1 calc R
C19 C 0.1033(3) 0.43652(18) 0.84035(14) 0.0275(6) Uani 1 1 d .
H19A H 0.1153 0.4911 0.8366 0.041 Uiso 1 1 calc R
H19B H 0.0576 0.4165 0.8017 0.041 Uiso 1 1 calc R
H19C H 0.1822 0.4113 0.8516 0.041 Uiso 1 1 calc R
C20 C -0.0965(3) 0.45435(19) 0.86808(16) 0.0327(7) Uani 1 1 d .
H20A H -0.1395 0.4487 0.9004 0.049 Uiso 1 1 calc R
H20B H -0.1400 0.4268 0.8323 0.049 Uiso 1 1 calc R
H20C H -0.0919 0.5081 0.8582 0.049 Uiso 1 1 calc R
C21 C -0.0265(2) 0.25906(16) 0.83892(12) 0.0193(5) Uani 1 1 d .
C22 C -0.1248(3) 0.29622(19) 0.78979(13) 0.0273(6) Uani 1 1 d .
H22A H -0.1472 0.2619 0.7552 0.041 Uiso 1 1 calc R
H22B H -0.0937 0.3437 0.7770 0.041 Uiso 1 1 calc R
H22C H -0.1961 0.3068 0.8057 0.041 Uiso 1 1 calc R
C23 C 0.0845(3) 0.24382(18) 0.81292(13) 0.0250(6) Uani 1 1 d .
H23A H 0.1471 0.2182 0.8432 0.037 Uiso 1 1 calc R
H23B H 0.1164 0.2919 0.8018 0.037 Uiso 1 1 calc R
H23C H 0.0609 0.2116 0.7772 0.037 Uiso 1 1 calc R
C24 C -0.0774(3) 0.18264(17) 0.85406(13) 0.0238(6) Uani 1 1 d .
H24A H -0.1440 0.1915 0.8739 0.036 Uiso 1 1 calc R
H24B H -0.0132 0.1538 0.8810 0.036 Uiso 1 1 calc R
H24C H -0.1074 0.1539 0.8169 0.036 Uiso 1 1 calc R
C25 C 0.5202(2) 0.45014(14) 0.23674(11) 0.0152(5) Uani 1 1 d .
C26 C 0.6124(2) 0.40370(15) 0.22580(12) 0.0173(5) Uani 1 1 d .
C27 C 0.6567(2) 0.40629(15) 0.17456(12) 0.0185(5) Uani 1 1 d .
C28 C 0.6035(2) 0.45475(15) 0.12836(12) 0.0193(5) Uani 1 1 d .
C29 C 0.5091(2) 0.49993(14) 0.13512(11) 0.0173(5) Uani 1 1 d .
C30 C 0.4701(2) 0.49738(14) 0.18864(11) 0.0154(5) Uani 1 1 d .
C31 C 0.3752(2) 0.50218(14) 0.31033(11) 0.0157(5) Uani 1 1 d .
C32 C 0.4116(2) 0.57762(15) 0.31561(11) 0.0177(5) Uani 1 1 d .
C33 C 0.3438(3) 0.63662(15) 0.33059(12) 0.0216(6) Uani 1 1 d .
C34 C 0.2318(3) 0.62144(16) 0.34137(12) 0.0228(6) Uani 1 1 d .
C35 C 0.1898(2) 0.54833(17) 0.33711(12) 0.0210(5) Uani 1 1 d .
C36 C 0.2612(2) 0.49076(15) 0.32239(12) 0.0183(5) Uani 1 1 d .
C37 C 0.5780(2) 0.43841(14) 0.36127(11) 0.0160(5) Uani 1 1 d .
C38 C 0.5495(2) 0.41778(15) 0.41520(12) 0.0188(5) Uani 1 1 d .
C39 C 0.6305(3) 0.41677(16) 0.47054(12) 0.0218(5) Uani 1 1 d .
C40 C 0.7491(2) 0.43797(16) 0.47469(12) 0.0205(5) Uani 1 1 d .
C41 C 0.7827(2) 0.46114(14) 0.42335(12) 0.0178(5) Uani 1 1 d .
C42 C 0.6979(2) 0.46225(14) 0.36865(11) 0.0163(5) Uani 1 1 d .
C43 C 0.4077(2) 0.35180(14) 0.28417(11) 0.0155(5) Uani 1 1 d .
C44 C 0.4495(2) 0.28347(15) 0.31120(12) 0.0181(5) Uani 1 1 d .
C45 C 0.3970(3) 0.21376(15) 0.29302(13) 0.0214(5) Uani 1 1 d .
C46 C 0.2997(3) 0.20906(15) 0.24450(13) 0.0211(5) Uani 1 1 d .
C47 C 0.2552(2) 0.27494(15) 0.21532(12) 0.0192(5) Uani 1 1 d .
C48 C 0.3086(2) 0.34348(14) 0.23520(11) 0.0161(5) Uani 1 1 d .
F1 F 0.66434(14) 0.35227(9) 0.26786(7) 0.0204(3) Uani 1 1 d .
F2 F 0.75047(15) 0.36188(10) 0.16906(8) 0.0257(4) Uani 1 1 d .
F3 F 0.64270(16) 0.45701(10) 0.07716(7) 0.0264(4) Uani 1 1 d .
F4 F 0.45374(15) 0.54529(9) 0.08993(7) 0.0228(3) Uani 1 1 d .
F5 F 0.37739(13) 0.54456(9) 0.19121(7) 0.0190(3) Uani 1 1 d .
F6 F 0.52174(14) 0.59636(9) 0.30613(7) 0.0228(3) Uani 1 1 d .
F7 F 0.38636(17) 0.70823(9) 0.33384(8) 0.0306(4) Uani 1 1 d .
F8 F 0.16399(17) 0.67775(10) 0.35597(8) 0.0323(4) Uani 1 1 d .
F9 F 0.08012(15) 0.53246(11) 0.34675(8) 0.0295(4) Uani 1 1 d .
F10 F 0.21334(14) 0.42053(9) 0.32133(7) 0.0223(3) Uani 1 1 d .
F11 F 0.43532(14) 0.39396(10) 0.41450(7) 0.0233(3) Uani 1 1 d .
F12 F 0.59506(16) 0.39437(11) 0.52039(7) 0.0309(4) Uani 1 1 d .
F13 F 0.82972(15) 0.43745(10) 0.52810(7) 0.0277(4) Uani 1 1 d .
F14 F 0.89721(13) 0.48384(9) 0.42651(7) 0.0219(3) Uani 1 1 d .
F15 F 0.73907(13) 0.48861(9) 0.32172(7) 0.0205(3) Uani 1 1 d .
F16 F 0.54687(15) 0.28030(9) 0.35844(7) 0.0242(3) Uani 1 1 d .
F17 F 0.43973(17) 0.15081(9) 0.32398(9) 0.0323(4) Uani 1 1 d .
F18 F 0.24618(17) 0.14240(9) 0.22700(8) 0.0298(4) Uani 1 1 d .
F19 F 0.15707(15) 0.27249(10) 0.16899(7) 0.0271(4) Uani 1 1 d .
F20 F 0.25913(14) 0.40540(9) 0.20433(7) 0.0208(3) Uani 1 1 d .
B1 B 0.4705(3) 0.43662(16) 0.29832(13) 0.0144(5) Uani 1 1 d .

loop_
_atom_site_aniso_label
_atom_site_aniso_U_11
_atom_site_aniso_U_22
_atom_site_aniso_U_33
_atom_site_aniso_U_23
_atom_site_aniso_U_13
_atom_site_aniso_U_12
Hf1 0.01112(5) 0.01207(5) 0.01570(5) 0.00043(4) 0.00198(4) -0.00112(4)
P1 0.0117(3) 0.0167(3) 0.0163(3) 0.0029(2) 0.0039(2) 0.0001(2)
O1 0.0139(8) 0.0155(9) 0.0201(9) -0.0010(7) 0.0043(7) -0.0004(7)
C1 0.0115(11) 0.0299(15) 0.0328(15) 0.0010(12) 0.0083(11) -0.0057(11)
C2 0.0124(12) 0.0265(15) 0.0324(15) 0.0033(12) -0.0014(11) -0.0021(10)
C3 0.0152(12) 0.0298(15) 0.0247(14) -0.0035(11) -0.0010(10) -0.0090(11)
C4 0.0166(12) 0.0181(13) 0.0338(15) -0.0039(11) 0.0027(11) -0.0075(10)
C5 0.0150(12) 0.0243(14) 0.0307(15) 0.0050(11) 0.0039(11) -0.0075(10)
C6 0.0254(13) 0.0138(12) 0.0194(12) 0.0023(10) 0.0086(10) -0.0032(10)
C7 0.0204(13) 0.0124(12) 0.0232(13) 0.0010(10) 0.0024(10) -0.0043(10)
C8 0.0277(14) 0.0118(12) 0.0199(13) -0.0012(10) 0.0063(11) -0.0019(10)
C9 0.0240(13) 0.0133(12) 0.0263(14) 0.0016(10) 0.0071(11) 0.0027(10)
C10 0.0244(13) 0.0153(13) 0.0201(13) 0.0039(10) 0.0021(10) 0.0010(10)
C11 0.0154(11) 0.0129(12) 0.0209(12) -0.0004(9) 0.0050(10) -0.0008(9)
C12 0.0233(13) 0.0180(13) 0.0193(13) -0.0014(10) 0.0082(10) 0.0001(10)
C13 0.0203(13) 0.0234(14) 0.0273(14) -0.0007(11) 0.0131(11) -0.0015(11)
C14 0.0130(12) 0.0339(17) 0.0313(15) -0.0015(12) 0.0073(11) -0.0020(11)
C15 0.0164(12) 0.0315(16) 0.0204(13) 0.0022(11) 0.0033(10) 0.0001(11)
C16 0.0150(12) 0.0180(13) 0.0196(12) 0.0025(10) 0.0070(10) 0.0006(9)
C17 0.0183(13) 0.0187(13) 0.0295(14) 0.0088(11) 0.0068(11) 0.0040(10)
C18 0.0282(15) 0.0139(13) 0.0354(16) 0.0032(11) 0.0110(12) 0.0037(11)
C19 0.0271(15) 0.0260(15) 0.0306(15) 0.0124(12) 0.0093(12) 0.0000(12)
C20 0.0240(15) 0.0303(17) 0.0442(19) 0.0132(14) 0.0089(13) 0.0107(12)
C21 0.0162(12) 0.0272(14) 0.0144(12) 0.0008(10) 0.0031(9) -0.0014(10)
C22 0.0229(14) 0.0387(18) 0.0182(13) 0.0047(12) 0.0002(11) -0.0001(12)
C23 0.0231(14) 0.0316(16) 0.0219(13) -0.0036(11) 0.0086(11) -0.0004(12)
C24 0.0230(13) 0.0267(15) 0.0194(13) -0.0024(11) 0.0001(11) -0.0078(11)
C25 0.0145(11) 0.0143(12) 0.0155(11) -0.0004(9) 0.0007(9) -0.0027(9)
C26 0.0173(12) 0.0153(12) 0.0173(12) 0.0004(9) -0.0001(10) -0.0016(10)
C27 0.0168(12) 0.0169(13) 0.0223(13) -0.0036(10) 0.0054(10) -0.0019(10)
C28 0.0236(13) 0.0188(13) 0.0167(12) -0.0031(10) 0.0068(10) -0.0078(10)
C29 0.0219(12) 0.0135(12) 0.0144(12) 0.0013(9) 0.0003(10) -0.0061(10)
C30 0.0147(11) 0.0130(12) 0.0183(12) -0.0002(9) 0.0036(9) -0.0019(9)
C31 0.0169(12) 0.0154(12) 0.0135(11) 0.0016(9) 0.0008(9) 0.0021(9)
C32 0.0185(12) 0.0169(13) 0.0158(12) 0.0017(9) 0.0004(10) 0.0004(10)
C33 0.0310(15) 0.0151(13) 0.0152(12) -0.0008(10) -0.0018(11) 0.0021(11)
C34 0.0294(14) 0.0224(14) 0.0151(12) -0.0029(10) 0.0019(11) 0.0112(11)
C35 0.0190(13) 0.0281(15) 0.0161(12) -0.0004(10) 0.0046(10) 0.0052(11)
C36 0.0190(12) 0.0186(13) 0.0164(12) 0.0001(10) 0.0023(10) 0.0003(10)
C37 0.0168(12) 0.0126(12) 0.0182(12) 0.0004(9) 0.0032(9) 0.0016(9)
C38 0.0174(12) 0.0191(13) 0.0202(13) 0.0010(10) 0.0045(10) -0.0002(10)
C39 0.0257(14) 0.0234(14) 0.0164(12) 0.0016(10) 0.0052(11) 0.0011(11)
C40 0.0214(13) 0.0210(14) 0.0157(12) -0.0017(10) -0.0027(10) 0.0035(10)
C41 0.0158(12) 0.0134(12) 0.0228(13) -0.0029(10) 0.0014(10) 0.0006(9)
C42 0.0203(12) 0.0127(12) 0.0161(12) 0.0008(9) 0.0043(10) 0.0017(9)
C43 0.0160(11) 0.0145(12) 0.0168(12) 0.0008(9) 0.0057(9) 0.0008(9)
C44 0.0188(12) 0.0179(13) 0.0177(12) 0.0012(10) 0.0044(10) 0.0025(10)
C45 0.0278(14) 0.0129(12) 0.0258(14) 0.0029(10) 0.0109(11) 0.0055(11)
C46 0.0259(14) 0.0141(12) 0.0274(14) -0.0072(10) 0.0143(11) -0.0039(10)
C47 0.0196(12) 0.0212(14) 0.0179(12) -0.0035(10) 0.0064(10) -0.0026(10)
C48 0.0180(12) 0.0152(12) 0.0160(12) 0.0017(9) 0.0060(10) 0.0013(9)
F1 0.0198(7) 0.0202(8) 0.0202(8) 0.0035(6) 0.0027(6) 0.0054(6)
F2 0.0236(8) 0.0283(9) 0.0279(9) -0.0018(7) 0.0116(7) 0.0051(7)
F3 0.0362(9) 0.0265(9) 0.0205(8) -0.0006(7) 0.0149(7) -0.0031(7)
F4 0.0309(9) 0.0198(8) 0.0162(7) 0.0051(6) 0.0023(6) -0.0009(7)
F5 0.0182(7) 0.0171(8) 0.0209(8) 0.0043(6) 0.0031(6) 0.0036(6)
F6 0.0215(8) 0.0185(8) 0.0272(8) 0.0005(6) 0.0033(6) -0.0035(6)
F7 0.0419(10) 0.0147(8) 0.0308(9) -0.0045(7) -0.0007(8) 0.0006(7)
F8 0.0415(10) 0.0290(10) 0.0269(9) -0.0056(7) 0.0092(8) 0.0178(8)
F9 0.0217(8) 0.0410(11) 0.0288(9) -0.0018(8) 0.0119(7) 0.0058(7)
F10 0.0201(8) 0.0206(8) 0.0287(8) 0.0001(6) 0.0107(7) -0.0022(6)
F11 0.0191(8) 0.0313(9) 0.0196(8) 0.0032(7) 0.0046(6) -0.0030(7)
F12 0.0312(9) 0.0474(11) 0.0141(8) 0.0048(7) 0.0054(7) -0.0024(8)
F13 0.0246(8) 0.0377(10) 0.0165(8) -0.0005(7) -0.0043(6) 0.0022(7)
F14 0.0158(7) 0.0220(8) 0.0258(8) -0.0019(6) 0.0003(6) -0.0009(6)
F15 0.0180(7) 0.0236(8) 0.0197(8) 0.0040(6) 0.0040(6) -0.0031(6)
F16 0.0246(8) 0.0197(8) 0.0247(8) 0.0060(6) -0.0018(7) 0.0055(6)
F17 0.0442(11) 0.0131(8) 0.0394(10) 0.0070(7) 0.0095(8) 0.0068(7)
F18 0.0381(10) 0.0166(8) 0.0370(10) -0.0088(7) 0.0138(8) -0.0074(7)
F19 0.0274(9) 0.0284(9) 0.0225(8) -0.0052(7) -0.0007(7) -0.0076(7)
F20 0.0209(8) 0.0184(8) 0.0201(8) 0.0049(6) -0.0014(6) 0.0000(6)
B1 0.0150(13) 0.0129(13) 0.0147(13) 0.0014(10) 0.0022(10) 0.0007(10)

loop_
_atom_type_symbol
_atom_type_description
_atom_type_scat_dispersion_real
_atom_type_scat_dispersion_imag
_atom_type_scat_source
C C 0.0033 0.0016 'International Tables Vol C Tables 4.2.6.8 and 6.1.1.4'
H H 0.0000 0.0000 'International Tables Vol C Tables 4.2.6.8 and 6.1.1.4'
B B 0.0013 0.0007 'International Tables Vol C Tables 4.2.6.8 and 6.1.1.4'
O O 0.0106 0.0060 'International Tables Vol C Tables 4.2.6.8 and 6.1.1.4'
F F 0.0171 0.0103 'International Tables Vol C Tables 4.2.6.8 and 6.1.1.4'
P P 0.1023 0.0942 'International Tables Vol C Tables 4.2.6.8 and 6.1.1.4'
Hf Hf -0.5830 6.1852 'International Tables Vol C Tables 4.2.6.8 and 6.1.1.4'

loop_
_geom_angle_atom_site_label_1
_geom_angle_atom_site_label_2
_geom_angle_atom_site_label_3
_geom_angle
O1 Hf1 C10 106.49(8)
O1 Hf1 C3 93.28(9)
C10 Hf1 C3 88.79(10)
O1 Hf1 C9 136.30(8)
C10 Hf1 C9 33.25(9)
C3 Hf1 C9 99.49(10)
O1 Hf1 C5 104.43(9)
C10 Hf1 C5 132.87(9)
C3 Hf1 C5 54.63(10)
C9 Hf1 C5 117.07(9)
O1 Hf1 C8 124.49(8)
C10 Hf1 C8 54.84(9)
C3 Hf1 C8 131.72(10)
C9 Hf1 C8 32.68(9)
C5 Hf1 C8 126.69(9)
O1 Hf1 C6 81.92(8)
C10 Hf1 C6 33.13(9)
C3 Hf1 C6 112.40(9)
C9 Hf1 C6 54.54(9)
C5 Hf1 C6 165.28(9)
C8 Hf1 C6 54.41(9)
O1 Hf1 C7 91.70(8)
C10 Hf1 C7 54.82(9)
C3 Hf1 C7 143.06(9)
C9 Hf1 C7 54.53(9)
C5 Hf1 C7 156.21(9)
C8 Hf1 C7 33.07(9)
C6 Hf1 C7 32.62(9)
O1 Hf1 C4 81.27(9)
C10 Hf1 C4 121.60(9)
C3 Hf1 C4 32.96(10)
C9 Hf1 C4 128.22(9)
C5 Hf1 C4 32.84(10)
C8 Hf1 C4 154.21(9)
C6 Hf1 C4 139.45(9)
C7 Hf1 C4 170.89(9)
O1 Hf1 C1 135.23(9)
C10 Hf1 C1 103.44(10)
C3 Hf1 C1 54.75(10)
C9 Hf1 C1 84.14(10)
C5 Hf1 C1 33.00(10)
C8 Hf1 C1 99.93(10)
C6 Hf1 C1 135.89(9)
C7 Hf1 C1 132.96(10)
C4 Hf1 C1 54.63(10)
O1 Hf1 C2 126.10(9)
C10 Hf1 C2 78.61(9)
C3 Hf1 C2 32.87(10)
C9 Hf1 C2 73.91(10)
C5 Hf1 C2 54.41(10)
C8 Hf1 C2 102.65(10)
C6 Hf1 C2 111.07(9)
C7 Hf1 C2 127.88(9)
C4 Hf1 C2 54.38(10)
C1 Hf1 C2 32.89(10)
O1 Hf1 P1 71.16(5)
C10 Hf1 P1 137.83(7)
C3 Hf1 P1 132.99(7)
C9 Hf1 P1 122.71(7)
C5 Hf1 P1 85.77(7)
C8 Hf1 P1 90.72(6)
C6 Hf1 P1 108.92(6)
C7 Hf1 P1 83.02(6)
C4 Hf1 P1 100.03(7)
C1 Hf1 P1 106.22(7)
C2 Hf1 P1 138.18(7)
C16 P1 C21 109.52(12)
C16 P1 C17 102.65(12)
C21 P1 C17 109.78(13)
C16 P1 Hf1 89.32(8)
C21 P1 Hf1 121.66(9)
C17 P1 Hf1 119.23(9)
C11 O1 Hf1 121.71(16)
C2 C1 C5 107.4(3)
C2 C1 Hf1 73.66(15)
C5 C1 Hf1 73.33(15)
C3 C2 C1 108.3(3)
C3 C2 Hf1 72.73(15)
C1 C2 Hf1 73.45(15)
C2 C3 C4 108.1(3)
C2 C3 Hf1 74.41(15)
C4 C3 Hf1 74.20(15)
C5 C4 C3 107.9(3)
C5 C4 Hf1 73.46(15)
C3 C4 Hf1 72.84(15)
C4 C5 C1 108.3(3)
C4 C5 Hf1 73.70(15)
C1 C5 Hf1 73.67(15)
C7 C6 C10 108.3(2)
C7 C6 Hf1 73.73(15)
C10 C6 Hf1 72.18(15)
C6 C7 C8 107.9(2)
C6 C7 Hf1 73.65(15)
C8 C7 Hf1 73.36(15)
C9 C8 C7 108.1(2)
C9 C8 Hf1 73.62(15)
C7 C8 Hf1 73.56(15)
C8 C9 C10 108.0(2)
C8 C9 Hf1 73.69(15)
C10 C9 Hf1 72.22(15)
C6 C10 C9 107.6(2)
C6 C10 Hf1 74.69(15)
C9 C10 Hf1 74.53(15)
O1 C11 C12 120.5(2)
O1 C11 C16 119.1(2)
C12 C11 C16 120.4(2)
C11 C12 C13 119.4(3)
C14 C13 C12 120.6(2)
C15 C14 C13 120.5(3)
C14 C15 C16 120.0(3)
C15 C16 C11 119.1(2)
C15 C16 P1 126.1(2)
C11 C16 P1 114.82(19)
C19 C17 C18 108.5(2)
C19 C17 C20 109.5(2)
C18 C17 C20 106.5(2)
C19 C17 P1 112.0(2)
C18 C17 P1 108.17(18)
C20 C17 P1 112.0(2)
C22 C21 C23 108.4(2)
C22 C21 C24 107.0(2)
C23 C21 C24 108.5(2)
C22 C21 P1 116.0(2)
C23 C21 P1 105.63(18)
C24 C21 P1 111.09(18)
C30 C25 C26 113.4(2)
C30 C25 B1 127.0(2)
C26 C25 B1 119.1(2)
F1 C26 C27 116.1(2)
F1 C26 C25 119.2(2)
C27 C26 C25 124.6(2)
F2 C27 C26 120.7(2)
F2 C27 C28 120.1(2)
C26 C27 C28 119.2(2)
F3 C28 C29 120.3(2)
F3 C28 C27 120.5(2)
C29 C28 C27 119.2(2)
F4 C29 C28 120.0(2)
F4 C29 C30 120.4(2)
C28 C29 C30 119.6(2)
F5 C30 C25 121.0(2)
F5 C30 C29 115.2(2)
C25 C30 C29 123.8(2)
C32 C31 C36 113.0(2)
C32 C31 B1 119.6(2)
C36 C31 B1 127.1(2)
F6 C32 C33 116.1(2)
F6 C32 C31 119.0(2)
C33 C32 C31 124.9(3)
F7 C33 C34 120.4(2)
F7 C33 C32 120.5(3)
C34 C33 C32 119.1(3)
F8 C34 C35 120.3(3)
F8 C34 C33 120.3(3)
C35 C34 C33 119.4(2)
F9 C35 C34 120.3(2)
F9 C35 C36 120.1(3)
C34 C35 C36 119.6(3)
F10 C36 C35 115.0(2)
F10 C36 C31 121.0(2)
C35 C36 C31 124.0(3)
C38 C37 C42 113.1(2)
C38 C37 B1 119.1(2)
C42 C37 B1 127.7(2)
F11 C38 C39 116.0(2)
F11 C38 C37 119.1(2)
C39 C38 C37 124.8(2)
F12 C39 C40 119.9(2)
F12 C39 C38 120.6(2)
C40 C39 C38 119.5(2)
F13 C40 C41 120.7(2)
F13 C40 C39 120.6(2)
C41 C40 C39 118.7(2)
F14 C41 C40 119.8(2)
F14 C41 C42 120.2(2)
C40 C41 C42 120.0(2)
F15 C42 C41 115.1(2)
F15 C42 C37 121.0(2)
C41 C42 C37 123.8(2)
C44 C43 C48 113.2(2)
C44 C43 B1 127.7(2)
C48 C43 B1 118.7(2)
F16 C44 C43 121.5(2)
F16 C44 C45 114.6(2)
C43 C44 C45 124.0(2)
F17 C45 C46 119.9(3)
F17 C45 C44 119.8(3)
C46 C45 C44 120.3(2)
F18 C46 C45 121.1(3)
F18 C46 C47 120.4(3)
C45 C46 C47 118.4(2)
F19 C47 C46 119.8(2)
F19 C47 C48 120.4(2)
C46 C47 C48 119.8(2)
F20 C48 C47 116.1(2)
F20 C48 C43 119.5(2)
C47 C48 C43 124.4(2)
C25 B1 C31 114.0(2)
C25 B1 C37 114.1(2)
C31 B1 C37 102.83(19)
C25 B1 C43 100.44(19)
C31 B1 C43 113.4(2)
C37 B1 C43 112.5(2)

loop_
_geom_bond_atom_site_label_1
_geom_bond_atom_site_label_2
_geom_bond_distance
Hf1 O1 1.9889(18)
Hf1 C10 2.466(3)
Hf1 C3 2.482(3)
Hf1 C9 2.496(3)
Hf1 C5 2.497(3)
Hf1 C8 2.497(3)
Hf1 C6 2.499(3)
Hf1 C7 2.500(3)
Hf1 C4 2.500(3)
Hf1 C1 2.501(3)
Hf1 C2 2.504(3)
Hf1 P1 2.8209(6)
P1 C16 1.824(3)
P1 C21 1.896(3)
P1 C17 1.908(3)
O1 C11 1.365(3)
C1 C2 1.417(4)
C1 C5 1.419(4)
C2 C3 1.411(4)
C3 C4 1.414(4)
C4 C5 1.413(4)
C6 C7 1.404(4)
C6 C10 1.416(4)
C7 C8 1.422(4)
C8 C9 1.405(4)
C9 C10 1.420(4)
C11 C12 1.392(4)
C11 C16 1.412(4)
C12 C13 1.393(4)
C13 C14 1.388(4)
C14 C15 1.383(4)
C15 C16 1.403(4)
C17 C19 1.534(4)
C17 C18 1.540(4)
C17 C20 1.541(4)
C21 C22 1.534(4)
C21 C23 1.536(4)
C21 C24 1.539(4)
C25 C30 1.392(3)
C25 C26 1.397(4)
C25 B1 1.649(4)
C26 F1 1.354(3)
C26 C27 1.377(4)
C27 F2 1.352(3)
C27 C28 1.384(4)
C28 F3 1.344(3)
C28 C29 1.372(4)
C29 F4 1.342(3)
C29 C30 1.394(4)
C30 F5 1.354(3)
C31 C32 1.392(4)
C31 C36 1.399(4)
C31 B1 1.650(4)
C32 F6 1.358(3)
C32 C33 1.384(4)
C33 F7 1.350(3)
C33 C34 1.376(4)
C34 F8 1.346(3)
C34 C35 1.372(4)
C35 F9 1.344(3)
C35 C36 1.389(4)
C36 F10 1.352(3)
C37 C38 1.393(4)
C37 C42 1.397(4)
C37 B1 1.657(4)
C38 F11 1.359(3)
C38 C39 1.380(4)
C39 F12 1.351(3)
C39 C40 1.379(4)
C40 F13 1.344(3)
C40 C41 1.376(4)
C41 F14 1.346(3)
C41 C42 1.389(4)
C42 F15 1.347(3)
C43 C44 1.389(4)
C43 C48 1.398(4)
C43 B1 1.659(4)
C44 F16 1.355(3)
C44 C45 1.389(4)
C45 F17 1.347(3)
C45 C46 1.373(4)
C46 F18 1.343(3)
C46 C47 1.378(4)
C47 F19 1.347(3)
C47 C48 1.383(4)
C48 F20 1.351(3)
